data_2217240
loop_
_publ_author_name
'Zhang, Lei'
'Sun, Bai-Wang'

_publ_section_title
<i>catena</i>-Poly[[aquacopper(II)]-\m-[(<i>S</i>)-<i>N</i>-(2-hydroxybenzyl)-<small>L</small>-aspartato]]
_journal_coeditor_code PK2047
_journal_issue 1
_journal_name_full 'Acta Crystallographica Section E'
_journal_page_first m143
_journal_page_last m143
_journal_paper_doi 10.1107/S1600536807046922
_journal_volume 64
_journal_year 2008
_chemical_formula_iupac '[Cu (C11 H11 N O5) (H2 O)]'
_chemical_formula_moiety 'C11 H13 Cu N O6'
_chemical_formula_sum 'C11 H13 Cu N O6'
_chemical_formula_weight 318.77
_chemical_name_systematic
;<i>catena</i>-Poly[[aquacopper(II)]-\m-[(<i>S</i>)-<i>N</i>-(2-hydroxybenzyl)-
L-aspartato]]
;
_space_group_IT_number 4
_symmetry_cell_setting monoclinic
_symmetry_space_group_name_Hall 'P 2yb'
_symmetry_space_group_name_H-M 'P 1 21 1'
_atom_sites_solution_hydrogens geom
_atom_sites_solution_primary direct
_atom_sites_solution_secondary difmap
_audit_creation_method SHELXL-97
_cell_angle_alpha 90.00
_cell_angle_beta 93.787(19)
_cell_angle_gamma 90.00
_cell_formula_units_Z 2
_cell_length_a 5.9107(13)
_cell_length_b 8.826(2)
_cell_length_c 11.903(3)
_cell_measurement_reflns_used 1876
_cell_measurement_temperature 293(2)
_cell_measurement_theta_max 27.5
_cell_measurement_theta_min 3.4
_cell_volume 619.6(3)
_computing_cell_refinement 'CrystalClear (Rigaku, 2005)'
_computing_data_collection 'CrystalClear (Rigaku, 2005)'
_computing_data_reduction 'CrystalClear (Rigaku, 2005)'
_computing_molecular_graphics 'SHELXTL (Sheldrick, 1999)'
_computing_publication_material 'SHELXTL (Sheldrick, 1999)'
_computing_structure_refinement 'SHELXL97 (Sheldrick, 1997)'
_computing_structure_solution 'SHELXS97 (Sheldrick, 1997)'
_diffrn_ambient_temperature 293(2)
_diffrn_detector_area_resol_mean 13.6612
_diffrn_measured_fraction_theta_full 0.994
_diffrn_measured_fraction_theta_max 0.994
_diffrn_measurement_device_type 'Rigaku Mercury2 (2x2 bin mode)'
_diffrn_measurement_method \w
_diffrn_radiation_monochromator graphite
_diffrn_radiation_source 'fine-focus sealed tube'
_diffrn_radiation_type MoK\a
_diffrn_radiation_wavelength 0.71073
_diffrn_reflns_av_R_equivalents 0.0584
_diffrn_reflns_av_sigmaI/netI 0.0928
_diffrn_reflns_limit_h_max 7
_diffrn_reflns_limit_h_min -7
_diffrn_reflns_limit_k_max 11
_diffrn_reflns_limit_k_min -11
_diffrn_reflns_limit_l_max 15
_diffrn_reflns_limit_l_min -15
_diffrn_reflns_number 6500
_diffrn_reflns_theta_full 27.88
_diffrn_reflns_theta_max 27.9
_diffrn_reflns_theta_min 2.9
_diffrn_standards_number 0
_exptl_absorpt_coefficient_mu 1.785
_exptl_absorpt_correction_T_max 0.703
_exptl_absorpt_correction_T_min 0.690
_exptl_absorpt_correction_type multi-scan
_exptl_absorpt_process_details '(CrystalClear; Rigaku, 2005)'
_exptl_crystal_colour Colourless
_exptl_crystal_density_diffrn 1.709
_exptl_crystal_density_method 'not measured'
_exptl_crystal_description Prism
_exptl_crystal_F_000 326
_exptl_crystal_size_max 0.2
_exptl_crystal_size_mid 0.2
_exptl_crystal_size_min 0.2
_refine_diff_density_max 0.483
_refine_diff_density_min -0.407
_refine_ls_abs_structure_details 'Flack (1983), 1355 Friedel pairs'
_refine_ls_abs_structure_Flack 0.064(16)
_refine_ls_extinction_method none
_refine_ls_goodness_of_fit_ref 0.994
_refine_ls_hydrogen_treatment constr
_refine_ls_matrix_type full
_refine_ls_number_parameters 172
_refine_ls_number_reflns 2934
_refine_ls_number_restraints 1
_refine_ls_restrained_S_all 0.993
_refine_ls_R_factor_all 0.0499
_refine_ls_R_factor_gt 0.0411
_refine_ls_shift/su_max 0.001
_refine_ls_shift/su_mean 0.000
_refine_ls_structure_factor_coef Fsqd
_refine_ls_weighting_details 'calc w=1/[\s^2^(Fo^2^)+(0.0135P)^2^] where P=(Fo^2^+2Fc^2^)/3'
_refine_ls_weighting_scheme calc
_refine_ls_wR_factor_gt 0.0762
_refine_ls_wR_factor_ref 0.0788
_reflns_number_gt 2532
_reflns_number_total 2934
_reflns_threshold_expression I>2\s(I)
_cod_data_source_file pk2047.cif
_cod_data_source_block I
_cod_original_sg_symbol_H-M 'P 21'
_cod_database_code 2217240
_cod_database_fobs_code 2217240

loop_
_symmetry_equiv_pos_as_xyz
'x, y, z'
'-x, y+1/2, -z'

loop_
_atom_site_type_symbol
_atom_site_label
_atom_site_fract_x
_atom_site_fract_y
_atom_site_fract_z
_atom_site_U_iso_or_equiv
_atom_site_adp_type
_atom_site_calc_flag
_atom_site_refinement_flags
_atom_site_occupancy
Cu Cu1 0.10776(6) 0.12114(6) 0.91119(3) 0.02344(12) Uani d . 1
O O2 -0.2062(4) 0.0614(3) 0.8604(2) 0.0281(6) Uani d . 1
O O1W 0.4293(4) 0.1802(3) 0.9514(2) 0.0474(9) Uani d . 1
H H1WA 0.5139 0.1301 0.9141 0.071 Uiso calc R 1
H H1WB 0.4689 0.2697 0.9684 0.071 Uiso d R 1
N N1 0.1790(5) 0.0507(3) 0.7580(2) 0.0202(6) Uani d . 1
H H1B 0.3241 0.0025 0.7702 0.024 Uiso d R 1
O O1 0.0408(5) 0.3744(3) 0.8257(2) 0.0410(7) Uani d . 1
H H1A 0.0157 0.4558 0.8557 0.061 Uiso calc R 1
C C8 0.0087(6) -0.0670(4) 0.7261(3) 0.0212(8) Uani d . 1
H H8A -0.0121 -0.0715 0.6438 0.025 Uiso calc R 1
O O3 -0.3920(4) -0.0856(3) 0.7316(3) 0.0415(8) Uani d . 1
C C6 -0.0171(7) 0.2611(4) 0.6464(3) 0.0285(9) Uani d . 1
C C9 -0.2184(6) -0.0274(4) 0.7737(3) 0.0226(8) Uani d . 1
C C1 -0.0879(7) 0.3633(5) 0.7264(3) 0.0309(9) Uani d . 1
C C2 -0.2846(7) 0.4502(5) 0.7032(4) 0.0408(11) Uani d . 1
H H2A -0.3337 0.5172 0.7568 0.049 Uiso calc R 1
C C5 -0.1454(8) 0.2473(5) 0.5451(3) 0.0393(12) Uani d . 1
H H5A -0.1014 0.1782 0.4918 0.047 Uiso calc R 1
C C7 0.1977(7) 0.1710(4) 0.6726(3) 0.0312(9) Uani d . 1
H H7A 0.2426 0.1250 0.6035 0.037 Uiso calc R 1
H H7B 0.3173 0.2403 0.6987 0.037 Uiso calc R 1
C C3 -0.4050(8) 0.4350(6) 0.6000(4) 0.0506(13) Uani d . 1
H H3A -0.5334 0.4938 0.5835 0.061 Uiso calc R 1
C C10 0.0854(6) -0.2238(4) 0.7707(3) 0.0239(8) Uani d . 1
H H10A -0.0131 -0.3008 0.7358 0.029 Uiso calc R 1
H H10B 0.2382 -0.2434 0.7493 0.029 Uiso calc R 1
C C11 0.0808(6) -0.2362(4) 0.8979(3) 0.0238(8) Uani d . 1
C C4 -0.3354(9) 0.3333(6) 0.5220(4) 0.0505(13) Uani d . 1
H H4A -0.4177 0.3229 0.4531 0.061 Uiso calc R 1
O O5 -0.0374(4) -0.3461(3) 0.9343(2) 0.0297(7) Uani d . 1
O O4 0.1842(5) -0.1414(3) 0.9602(2) 0.0350(7) Uani d . 1

loop_
_atom_site_aniso_label
_atom_site_aniso_U_11
_atom_site_aniso_U_22
_atom_site_aniso_U_33
_atom_site_aniso_U_12
_atom_site_aniso_U_13
_atom_site_aniso_U_23
Cu1 0.01864(19) 0.0292(2) 0.0225(2) -0.0011(2) 0.00118(15) -0.0045(2)
O2 0.0185(13) 0.0362(14) 0.0302(14) -0.0005(11) 0.0067(11) -0.0075(12)
O1W 0.0204(15) 0.061(2) 0.060(2) -0.0040(13) 0.0016(14) -0.0351(17)
N1 0.0182(15) 0.0212(14) 0.0213(15) -0.0010(12) 0.0014(12) -0.0015(13)
O1 0.0457(18) 0.0356(16) 0.0408(17) 0.0072(14) -0.0029(15) -0.0119(14)
C8 0.0221(19) 0.0250(18) 0.0167(17) -0.0038(16) 0.0027(15) -0.0007(15)
O3 0.0161(14) 0.054(2) 0.0540(19) -0.0037(13) -0.0015(13) -0.0196(15)
C6 0.039(2) 0.0231(19) 0.024(2) -0.0066(17) 0.0083(18) 0.0059(16)
C9 0.0185(18) 0.028(2) 0.0207(18) 0.0008(15) -0.0036(15) 0.0019(15)
C1 0.034(2) 0.024(2) 0.034(2) -0.0066(18) 0.0044(19) 0.0021(18)
C2 0.038(2) 0.027(2) 0.057(3) -0.002(2) 0.003(2) 0.001(2)
C5 0.060(3) 0.038(3) 0.020(2) -0.010(2) 0.002(2) 0.0048(19)
C7 0.036(2) 0.026(2) 0.033(2) -0.0079(16) 0.0151(18) 0.0016(15)
C3 0.036(3) 0.039(2) 0.077(4) -0.006(2) 0.000(3) 0.028(3)
C10 0.024(2) 0.0228(18) 0.0253(19) -0.0027(16) 0.0057(16) -0.0012(16)
C11 0.027(2) 0.0228(18) 0.0220(19) 0.0082(16) 0.0042(17) 0.0037(15)
C4 0.059(3) 0.055(3) 0.035(3) -0.018(3) -0.014(2) 0.024(2)
O5 0.0316(14) 0.0326(19) 0.0252(13) -0.0070(12) 0.0045(11) 0.0059(11)
O4 0.0492(18) 0.0286(15) 0.0255(14) -0.0088(15) -0.0093(13) 0.0005(12)

loop_
_atom_type_symbol
_atom_type_description
_atom_type_scat_dispersion_real
_atom_type_scat_dispersion_imag
_atom_type_scat_source
C C 0.0033 0.0016 'International Tables Vol C Tables 4.2.6.8 and 6.1.1.4'
H H 0.0000 0.0000 'International Tables Vol C Tables 4.2.6.8 and 6.1.1.4'
N N 0.0061 0.0033 'International Tables Vol C Tables 4.2.6.8 and 6.1.1.4'
O O 0.0106 0.0060 'International Tables Vol C Tables 4.2.6.8 and 6.1.1.4'
Cu Cu 0.3201 1.2651 'International Tables Vol C Tables 4.2.6.8 and 6.1.1.4'

loop_
_geom_angle_atom_site_label_1
_geom_angle_atom_site_label_2
_geom_angle_atom_site_label_3
_geom_angle_site_symmetry_1
_geom_angle_site_symmetry_3
_geom_angle
O5 Cu1 O2 2_557 . 94.24(11)
O5 Cu1 N1 2_557 . 170.47(11)
O2 Cu1 N1 . . 83.59(12)
O5 Cu1 O1W 2_557 . 89.66(11)
O2 Cu1 O1W . . 176.09(11)
N1 Cu1 O1W . . 92.61(12)
O5 Cu1 O4 2_557 . 87.84(10)
O2 Cu1 O4 . . 88.57(10)
N1 Cu1 O4 . . 82.84(11)
O1W Cu1 O4 . . 91.87(11)
C9 O2 Cu1 . . 113.9(2)
Cu1 O1W H1WA . . 109.5
Cu1 O1W H1WB . . 123.1
H1WA O1W H1WB . . 117.7
C8 N1 C7 . . 114.1(3)
C8 N1 Cu1 . . 105.8(2)
C7 N1 Cu1 . . 115.7(2)
C8 N1 H1B . . 108.3
C7 N1 H1B . . 108.4
Cu1 N1 H1B . . 103.9
C1 O1 H1A . . 109.5
N1 C8 C9 . . 110.1(3)
N1 C8 C10 . . 111.3(3)
C9 C8 C10 . . 108.8(3)
N1 C8 H8A . . 108.9
C9 C8 H8A . . 108.9
C10 C8 H8A . . 108.9
C5 C6 C1 . . 118.6(4)
C5 C6 C7 . . 122.4(4)
C1 C6 C7 . . 119.0(4)
O3 C9 O2 . . 125.6(3)
O3 C9 C8 . . 118.9(3)
O2 C9 C8 . . 115.4(3)
O1 C1 C6 . . 117.5(4)
O1 C1 C2 . . 122.5(4)
C6 C1 C2 . . 120.1(4)
C3 C2 C1 . . 119.4(4)
C3 C2 H2A . . 120.3
C1 C2 H2A . . 120.3
C4 C5 C6 . . 121.4(4)
C4 C5 H5A . . 119.3
C6 C5 H5A . . 119.3
N1 C7 C6 . . 114.7(3)
N1 C7 H7A . . 108.6
C6 C7 H7A . . 108.6
N1 C7 H7B . . 108.6
C6 C7 H7B . . 108.6
H7A C7 H7B . . 107.6
C4 C3 C2 . . 120.2(4)
C4 C3 H3A . . 119.9
C2 C3 H3A . . 119.9
C11 C10 C8 . . 112.6(3)
C11 C10 H10A . . 109.1
C8 C10 H10A . . 109.1
C11 C10 H10B . . 109.1
C8 C10 H10B . . 109.1
H10A C10 H10B . . 107.8
O4 C11 O5 . . 124.0(3)
O4 C11 C10 . . 120.2(3)
O5 C11 C10 . . 115.8(3)
C5 C4 C3 . . 120.3(4)
C5 C4 H4A . . 119.8
C3 C4 H4A . . 119.8
C11 O5 Cu1 . 2_547 126.0(2)
C11 O4 Cu1 . . 114.9(2)

loop_
_geom_bond_atom_site_label_1
_geom_bond_atom_site_label_2
_geom_bond_site_symmetry_2
_geom_bond_distance
Cu1 O5 2_557 1.934(2)
Cu1 O2 . 1.985(3)
Cu1 N1 . 1.998(3)
Cu1 O1W . 1.998(3)
Cu1 O4 . 2.424(3)
O2 C9 . 1.294(4)
O1W H1WA . 0.8200
O1W H1WB . 0.8442
N1 C8 . 1.479(4)
N1 C7 . 1.479(4)
N1 H1B . 0.9600
O1 C1 . 1.366(4)
O1 H1A . 0.8200
C8 C9 . 1.532(5)
C8 C10 . 1.540(5)
C8 H8A . 0.9800
O3 C9 . 1.225(4)
C6 C5 . 1.387(6)
C6 C1 . 1.395(6)
C6 C7 . 1.513(5)
C1 C2 . 1.405(6)
C2 C3 . 1.385(6)
C2 H2A . 0.9300
C5 C4 . 1.368(7)
C5 H5A . 0.9300
C7 H7A . 0.9700
C7 H7B . 0.9700
C3 C4 . 1.374(7)
C3 H3A . 0.9300
C10 C11 . 1.520(5)
C10 H10A . 0.9700
C10 H10B . 0.9700
C11 O4 . 1.250(5)
C11 O5 . 1.287(4)
C4 H4A . 0.9300
O5 Cu1 2_547 1.934(2)

loop_
_geom_hbond_atom_site_label_D
_geom_hbond_atom_site_label_H
_geom_hbond_atom_site_label_A
_geom_hbond_site_symmetry_A
_geom_hbond_distance_DH
_geom_hbond_distance_HA
_geom_hbond_distance_DA
_geom_hbond_angle_DHA
O1W H1WA O2 1_655 0.82 1.91 2.688(3) 157.6
O1W H1WB O4 2_657 0.84 2.30 2.913(4) 129.3
N1 H1B O3 1_655 0.96 1.93 2.843(4) 157.5
O1 H1A O5 1_565 0.82 2.02 2.837(4) 177.8

loop_
_geom_torsion_atom_site_label_1
_geom_torsion_atom_site_label_2
_geom_torsion_atom_site_label_3
_geom_torsion_atom_site_label_4
_geom_torsion_site_symmetry_1
_geom_torsion_site_symmetry_4
_geom_torsion
O5 Cu1 O2 C9 2_557 . -153.3(2)
N1 Cu1 O2 C9 . . 17.3(2)
O4 Cu1 O2 C9 . . -65.6(2)
O2 Cu1 N1 C8 . . -28.4(2)
O1W Cu1 N1 C8 . . 152.5(2)
O4 Cu1 N1 C8 . . 61.0(2)
O2 Cu1 N1 C7 . . 99.0(3)
O1W Cu1 N1 C7 . . -80.0(3)
O4 Cu1 N1 C7 . . -171.6(3)
C7 N1 C8 C9 . . -93.8(3)
Cu1 N1 C8 C9 . . 34.5(3)
C7 N1 C8 C10 . . 145.4(3)
Cu1 N1 C8 C10 . . -86.2(3)
Cu1 O2 C9 O3 . . 175.6(3)
Cu1 O2 C9 C8 . . -1.0(4)
N1 C8 C9 O3 . . 159.8(3)
C10 C8 C9 O3 . . -78.0(4)
N1 C8 C9 O2 . . -23.4(4)
C10 C8 C9 O2 . . 98.9(3)
C5 C6 C1 O1 . . 179.7(3)
C7 C6 C1 O1 . . -1.1(5)
C5 C6 C1 C2 . . -0.3(6)
C7 C6 C1 C2 . . 178.9(3)
O1 C1 C2 C3 . . 179.0(4)
C6 C1 C2 C3 . . -1.0(6)
C1 C6 C5 C4 . . 1.2(6)
C7 C6 C5 C4 . . -178.0(4)
C8 N1 C7 C6 . . 60.9(4)
Cu1 N1 C7 C6 . . -62.2(4)
C5 C6 C7 N1 . . -108.9(4)
C1 C6 C7 N1 . . 71.9(4)
C1 C2 C3 C4 . . 1.5(6)
N1 C8 C10 C11 . . 70.4(4)
C9 C8 C10 C11 . . -51.0(4)
C8 C10 C11 O4 . . -54.0(5)
C8 C10 C11 O5 . . 124.7(3)
C6 C5 C4 C3 . . -0.7(6)
C2 C3 C4 C5 . . -0.6(6)
O4 C11 O5 Cu1 . 2_547 6.6(5)
C10 C11 O5 Cu1 . 2_547 -172.1(2)
O5 C11 O4 Cu1 . . -128.6(3)
C10 C11 O4 Cu1 . . 50.0(4)
O5 Cu1 O4 C11 2_557 . 127.5(3)
O2 Cu1 O4 C11 . . 33.2(3)
N1 Cu1 O4 C11 . . -50.5(3)
O1W Cu1 O4 C11 . . -142.9(3)
